data_7160685
loop_
_publ_author_name
'Ye, Weijian'
'Chen, Yuqi'
'Liu, Xiangning'
'Huang, Yiran'
'Zhang, Yuanyuan'
'Wan, Xiaobing'

_publ_section_title
;
 Tf<sub>2</sub>O-activated modular assembly of tetrasubstituted alkenes.
;
_journal_issue 36
_journal_name_full 'Organic &amp; biomolecular chemistry'
_journal_page_first 8181
_journal_page_last 8185
_journal_paper_doi 10.1039/d5ob00951k
_journal_volume 23
_journal_year 2025
_chemical_formula_moiety 'C18 H18 Br N O3 S2'
_chemical_formula_sum 'C18 H18 Br N O3 S2'
_chemical_formula_weight 440.35
_space_group_crystal_system monoclinic
_space_group_IT_number 14
_space_group_name_Hall '-P 2yn'
_space_group_name_H-M_alt 'P 1 21/n 1'
_symmetry_Int_Tables_number 14
_audit_block_doi 10.5517/ccdc.csd.cc2n57fj
_audit_creation_date 2025-04-30
_audit_creation_method
;
Olex2 1.5-alpha
(compiled 2025.03.04 svn.red2d20d0 for OlexSys, GUI svn.r7188)
;
_audit_update_record
;
2025-04-30 deposited with the CCDC.	2025-08-15 downloaded from the CCDC.
;
_cell_angle_alpha 90
_cell_angle_beta 97.006(16)
_cell_angle_gamma 90
_cell_formula_units_Z 4
_cell_length_a 12.2624(16)
_cell_length_b 10.7737(17)
_cell_length_c 14.804(3)
_cell_measurement_reflns_used 2709
_cell_measurement_temperature 223.00(10)
_cell_measurement_theta_max 24.7340
_cell_measurement_theta_min 2.2540
_cell_volume 1941.2(6)
_computing_cell_refinement 'CrysAlisPro 1.171.42.81a (Rigaku OD, 2023)'
_computing_data_collection 'CrysAlisPro 1.171.42.81a (Rigaku OD, 2023)'
_computing_data_reduction 'CrysAlisPro 1.171.42.81a (Rigaku OD, 2023)'
_computing_molecular_graphics 'Olex2 1.5-alpha (Dolomanov et al., 2009)'
_computing_publication_material 'Olex2 1.5-alpha (Dolomanov et al., 2009)'
_computing_structure_refinement 'olex2.refine 1.5-alpha (Bourhis et al., 2015)'
_diffrn_ambient_environment N~2~
_diffrn_ambient_temperature 223.00(10)
_diffrn_detector 'CCD plate'
_diffrn_detector_area_resol_mean 10.4471
_diffrn_detector_type Atlas
_diffrn_measured_fraction_theta_full 0.9997
_diffrn_measured_fraction_theta_max 0.8691
_diffrn_measurement_details
;
List of Runs (angles in degrees, time in seconds):

  # Type    Start    End  Width  t~exp~   \w     \q     \k     \f   Frames
#--------------------------------------------------------------------------
  1  \w    -88.00 -57.00   1.00   27.00    --  -13.65 178.00-180.00   31
  2  \w    -81.00 -14.00   1.00   27.00    --  -13.65   0.00   0.00   67
  3  \w      6.00  69.00   1.00   27.00    --  -13.65   0.00   0.00   63
  4  \w    -20.00  21.00   1.00   27.00    --  -13.65  37.00-120.00   41
;
_diffrn_measurement_device 'four-circle diffractometer'
_diffrn_measurement_device_type 'Xcalibur, Atlas, Gemini'
_diffrn_measurement_method '\w scans'
_diffrn_orient_matrix_type 'CrysAlisPro convention (1999,Acta A55,543-557)'
_diffrn_orient_matrix_UB_11 0.0447787000
_diffrn_orient_matrix_UB_12 0.0319930000
_diffrn_orient_matrix_UB_13 0.0244688000
_diffrn_orient_matrix_UB_21 -0.0018991000
_diffrn_orient_matrix_UB_22 0.0447017000
_diffrn_orient_matrix_UB_23 -0.0353458000
_diffrn_orient_matrix_UB_31 -0.0372907000
_diffrn_orient_matrix_UB_32 0.0362554000
_diffrn_orient_matrix_UB_33 0.0218932000
_diffrn_radiation_monochromator graphite
_diffrn_radiation_probe x-ray
_diffrn_radiation_type 'Mo K\a'
_diffrn_radiation_wavelength 0.71073
_diffrn_reflns_av_R_equivalents 0.0473
_diffrn_reflns_av_unetI/netI 0.0759
_diffrn_reflns_Laue_measured_fraction_full 0.9997
_diffrn_reflns_Laue_measured_fraction_max 0.8691
_diffrn_reflns_limit_h_max 17
_diffrn_reflns_limit_h_min -16
_diffrn_reflns_limit_k_max 12
_diffrn_reflns_limit_k_min -15
_diffrn_reflns_limit_l_max 20
_diffrn_reflns_limit_l_min -14
_diffrn_reflns_number 11052
_diffrn_reflns_point_group_measured_fraction_full 0.9997
_diffrn_reflns_point_group_measured_fraction_max 0.8691
_diffrn_reflns_theta_full 25.2417
_diffrn_reflns_theta_max 30.48
_diffrn_reflns_theta_min 2.30
_diffrn_source 'fine-focus sealed X-ray tube'
_diffrn_source_type 'Enhance (Mo) X-ray Source'
_exptl_absorpt_coefficient_mu 2.349
_exptl_absorpt_correction_T_max 1.00000
_exptl_absorpt_correction_T_min 0.72990
_exptl_absorpt_correction_type multi-scan
_exptl_absorpt_process_details
;
CrysAlisPro 1.171.42.81a (Rigaku Oxford Diffraction, 2023)
Empirical absorption correction using spherical harmonics,
implemented in SCALE3 ABSPACK scaling algorithm.
;
_exptl_crystal_colour 'clear light colourless'
_exptl_crystal_density_diffrn 1.507
_exptl_crystal_description block
_exptl_crystal_F_000 896.0
_exptl_crystal_size_max 0.25
_exptl_crystal_size_mid 0.2
_exptl_crystal_size_min 0.15
_refine_diff_density_max 0.7576
_refine_diff_density_min -1.3492
_refine_diff_density_rms 0.1543
_refine_ls_d_res_high 0.7007
_refine_ls_d_res_low 8.8573
_refine_ls_goodness_of_fit_ref 0.9194
_refine_ls_hydrogen_treatment constr
_refine_ls_matrix_type full
_refine_ls_number_constraints 30
_refine_ls_number_parameters 229
_refine_ls_number_reflns 5137
_refine_ls_number_restraints 0
_refine_ls_restrained_S_all 0.9194
_refine_ls_R_factor_all 0.1342
_refine_ls_R_factor_gt 0.0583
_refine_ls_shift/su_max -0.0007
_refine_ls_shift/su_mean 0.0000
_refine_ls_structure_factor_coef Fsqd
_refine_ls_weighting_details 'w=1/[\s^2^(Fo^2^)+(0.1P)^2^] where P=(Fo^2^+2Fc^2^)/3'
_refine_ls_weighting_scheme calc
_refine_ls_wR_factor_gt 0.1445
_refine_ls_wR_factor_ref 0.2056
_reflns_Friedel_coverage 0.0
_reflns_limit_h_max 11
_reflns_limit_h_min -17
_reflns_limit_k_max 15
_reflns_limit_k_min 0
_reflns_limit_l_max 20
_reflns_limit_l_min -11
_reflns_number_gt 2367
_reflns_number_total 5911
_reflns_threshold_expression I>=2u(I)
_cod_data_source_file d5ob00951k2.cif
_cod_data_source_block g250429g_auto
_cod_depositor_comments 'Adding full bibliography for 7160684--7160685.cif.'
_cod_original_sg_symbol_H-M 'P 21/n'
_cod_database_code 7160685
_olex2_refinement_description
;
1. Fixed Uiso
 At 1.2 times of:
  All C(H) groups, All N(H) groups
 At 1.5 times of:
  All C(H,H,H) groups
2.a Aromatic/amide H refined with riding coordinates:
 N1(H1), C4(H4), C6(H6), C7(H7), C18(H18), C3(H3), C16(H16), C17(H17), C15(H15)
2.b Idealised Me refined as rotating group:
 C9(H9a,H9b,H9c), C12(H12a,H12b,H12c), C1(H1a,H1b,H1c)
;
_olex2_submission_special_instructions 'No special instructions were received'
_oxdiff_exptl_absorpt_empirical_details
;
Empirical correction (ABSPACK) includes:
- Absorption correction using spherical harmonics
- Frame scaling
;
_oxdiff_exptl_absorpt_empirical_full_max 1.249
_oxdiff_exptl_absorpt_empirical_full_min 0.819

loop_
_space_group_symop_id
_space_group_symop_operation_xyz
1 x,y,z
2 -x+1/2,y+1/2,-z+1/2
3 -x,-y,-z
4 x-1/2,-y-1/2,z-1/2

loop_
_atom_site_label
_atom_site_type_symbol
_atom_site_fract_x
_atom_site_fract_y
_atom_site_fract_z
_atom_site_U_iso_or_equiv
_atom_site_adp_type
_atom_site_occupancy
_atom_site_refinement_flags_posn
Br1 Br 0.84806(5) 1.07452(6) 0.55629(5) 0.1082(3) Uani 1.000000 .
S1 S 0.23572(8) 0.86640(10) 0.71764(8) 0.0555(3) Uani 1.000000 .
S2 S 0.61994(9) 0.94688(11) 0.57668(8) 0.0585(3) Uani 1.000000 .
O1 O 0.1896(2) 0.9840(3) 0.6913(2) 0.0624(8) Uani 1.000000 .
O3 O 0.4301(2) 0.6554(3) 0.5881(3) 0.0761(10) Uani 1.000000 .
O2 O 0.1698(2) 0.7575(3) 0.7033(2) 0.0699(9) Uani 1.000000 .
C5 C 0.2927(3) 0.8735(3) 0.8318(3) 0.0509(10) Uani 1.000000 .
C13 C 0.7277(3) 0.9230(4) 0.6663(3) 0.0523(10) Uani 1.000000 .
C8 C 0.4283(3) 0.9088(4) 0.6461(3) 0.0472(9) Uani 1.000000 .
C10 C 0.5110(3) 0.8530(4) 0.6051(3) 0.0500(9) Uani 1.000000 .
C11 C 0.5082(3) 0.7231(4) 0.5776(3) 0.0566(10) Uani 1.000000 .
N1 N 0.3396(3) 0.8361(3) 0.6601(2) 0.0582(9) Uani 1.000000 .
H1 H 0.3381(3) 0.7632(3) 0.6347(2) 0.0699(11) Uiso 1.000000 R
C2 C 0.3779(3) 0.8862(5) 1.0144(3) 0.0651(12) Uani 1.000000 .
C4 C 0.3445(4) 0.7708(4) 0.8736(4) 0.0684(13) Uani 1.000000 .
H4 H 0.3507(4) 0.6966(4) 0.8413(4) 0.0821(15) Uiso 1.000000 R
C6 C 0.2833(4) 0.9808(4) 0.8800(3) 0.0624(12) Uani 1.000000 .
H6 H 0.2476(4) 1.0500(4) 0.8514(3) 0.0749(14) Uiso 1.000000 R
C7 C 0.3266(4) 0.9873(4) 0.9710(3) 0.0663(12) Uani 1.000000 .
H7 H 0.3208(4) 1.0616(4) 1.0034(3) 0.0795(14) Uiso 1.000000 R
C9 C 0.4265(4) 1.0412(4) 0.6742(3) 0.0602(11) Uani 1.000000 .
H9a H 0.4983(8) 1.0778(8) 0.6713(19) 0.0903(17) Uiso 1.000000 GR
H9b H 0.3719(17) 1.0856(7) 0.6337(13) 0.0903(17) Uiso 1.000000 GR
H9c H 0.408(2) 1.0464(4) 0.7360(8) 0.0903(17) Uiso 1.000000 GR
C18 C 0.7171(4) 0.8509(5) 0.7429(3) 0.0683(12) Uani 1.000000 .
H18 H 0.6497(4) 0.8126(5) 0.7495(3) 0.0819(15) Uiso 1.000000 R
C12 C 0.6038(4) 0.6679(5) 0.5372(4) 0.0765(14) Uani 1.000000 .
H12a H 0.6693(7) 0.673(3) 0.5809(10) 0.115(2) Uiso 1.000000 GR
H12b H 0.5885(13) 0.5815(10) 0.522(2) 0.115(2) Uiso 1.000000 GR
H12c H 0.6153(18) 0.713(2) 0.4825(14) 0.115(2) Uiso 1.000000 GR
C3 C 0.3870(4) 0.7805(5) 0.9647(4) 0.0778(14) Uani 1.000000 .
H3 H 0.4235(4) 0.7116(5) 0.9933(4) 0.0933(17) Uiso 1.000000 R
C1 C 0.4214(4) 0.8913(6) 1.1137(4) 0.0937(18) Uani 1.000000 .
H1a H 0.427(3) 0.9772(7) 1.1335(8) 0.141(3) Uiso 1.000000 GR
H1b H 0.3720(19) 0.847(3) 1.1486(5) 0.141(3) Uiso 1.000000 GR
H1c H 0.4936(16) 0.853(4) 1.1231(6) 0.141(3) Uiso 1.000000 GR
C16 C 0.9032(5) 0.8924(7) 0.8004(5) 0.106(2) Uani 1.000000 .
H16 H 0.9629(5) 0.8820(7) 0.8459(5) 0.127(2) Uiso 1.000000 R
C17 C 0.8054(5) 0.8359(6) 0.8091(4) 0.0905(17) Uani 1.000000 .
H17 H 0.7982(5) 0.7866(6) 0.8604(4) 0.109(2) Uiso 1.000000 R
C14 C 0.8289(3) 0.9783(4) 0.6601(3) 0.0663(12) Uani 1.000000 .
C15 C 0.9148(4) 0.9638(6) 0.7260(5) 0.0953(18) Uani 1.000000 .
H15 H 0.9822(4) 1.0028(6) 0.7205(5) 0.114(2) Uiso 1.000000 R

loop_
_atom_site_aniso_label
_atom_site_aniso_U_11
_atom_site_aniso_U_22
_atom_site_aniso_U_33
_atom_site_aniso_U_12
_atom_site_aniso_U_13
_atom_site_aniso_U_23
Br1 0.0785(5) 0.1038(6) 0.1520(7) -0.0251(3) 0.0533(4) 0.0132(4)
S1 0.0376(5) 0.0436(6) 0.0874(8) -0.0004(4) 0.0163(5) -0.0042(5)
S2 0.0463(6) 0.0692(8) 0.0609(7) -0.0092(5) 0.0102(5) 0.0078(5)
O1 0.0521(16) 0.0481(16) 0.088(2) 0.0072(13) 0.0137(15) 0.0037(15)
O3 0.0520(17) 0.0537(19) 0.127(3) -0.0072(14) 0.0269(18) -0.0262(18)
O2 0.0414(15) 0.0524(17) 0.117(3) -0.0094(13) 0.0147(16) -0.0098(17)
C5 0.042(2) 0.033(2) 0.081(3) 0.0012(16) 0.0171(19) 0.001(2)
C13 0.040(2) 0.054(2) 0.064(3) -0.0030(18) 0.0071(18) -0.009(2)
C8 0.0388(19) 0.047(2) 0.055(2) -0.0069(17) 0.0046(17) -0.0057(18)
C10 0.0378(19) 0.055(2) 0.057(2) -0.0048(17) 0.0037(17) -0.0009(19)
C11 0.039(2) 0.060(3) 0.071(3) 0.0028(19) 0.0072(19) -0.006(2)
N1 0.0459(18) 0.0454(19) 0.086(2) -0.0093(15) 0.0171(17) -0.0153(17)
C2 0.044(2) 0.072(3) 0.081(3) -0.002(2) 0.016(2) 0.012(3)
C4 0.062(3) 0.041(2) 0.102(4) 0.006(2) 0.010(3) -0.003(2)
C6 0.072(3) 0.043(2) 0.077(3) 0.007(2) 0.029(2) 0.013(2)
C7 0.070(3) 0.055(3) 0.076(3) 0.005(2) 0.023(2) 0.006(2)
C9 0.066(3) 0.048(2) 0.069(3) -0.012(2) 0.016(2) -0.006(2)
C18 0.051(2) 0.086(3) 0.067(3) -0.001(2) 0.004(2) -0.003(3)
C12 0.054(3) 0.073(3) 0.107(4) 0.004(2) 0.026(3) -0.023(3)
C3 0.061(3) 0.071(4) 0.101(4) 0.020(2) 0.008(3) 0.024(3)
C1 0.060(3) 0.133(5) 0.088(4) 0.001(3) 0.009(3) 0.019(4)
C16 0.056(3) 0.130(6) 0.122(5) 0.005(4) -0.031(3) -0.022(5)
C17 0.070(3) 0.113(5) 0.082(4) 0.005(3) -0.016(3) 0.006(3)
C14 0.043(2) 0.070(3) 0.087(3) -0.006(2) 0.011(2) -0.017(3)
C15 0.046(3) 0.101(4) 0.136(5) -0.010(3) 0.001(3) -0.021(4)

loop_
_atom_type_symbol
_atom_type_scat_dispersion_real
_atom_type_scat_dispersion_imag
_atom_type_scat_Cromer_Mann_a1
_atom_type_scat_Cromer_Mann_a2
_atom_type_scat_Cromer_Mann_a3
_atom_type_scat_Cromer_Mann_a4
_atom_type_scat_Cromer_Mann_b1
_atom_type_scat_Cromer_Mann_b2
_atom_type_scat_Cromer_Mann_b3
_atom_type_scat_Cromer_Mann_b4
_atom_type_scat_Cromer_Mann_c
_atom_type_scat_source
_atom_type_scat_dispersion_source
Br -0.38188 2.46625 17.17890 5.23580 5.63770 3.98510 2.17230 16.57960 0.26090 41.43280 2.95570 'International Tables Volume C Table 6.1.1.4 (pp. 500-502)' 'Brennan, Cowan, Rev. Sci. Instrum., 1992, 63, 850'
C 0.00313 0.00162 2.31000 1.02000 1.58860 0.86500 20.84390 10.20750 0.56870 51.65120 0.21560 'International Tables Volume C Table 6.1.1.4 (pp. 500-502)' 'Brennan, Cowan, Rev. Sci. Instrum., 1992, 63, 850'
H 0.00000 0.00000 0.49300 0.32291 0.14019 0.04081 10.51090 26.12570 3.14236 57.79970 0.00304 'International Tables Volume C Table 6.1.1.4 (pp. 500-502)' 'Brennan, Cowan, Rev. Sci. Instrum., 1992, 63, 850'
N 0.00612 0.00332 12.21260 3.13220 2.01250 1.16630 0.00570 9.89330 28.99750 0.58260 -11.52900 'International Tables Volume C Table 6.1.1.4 (pp. 500-502)' 'Brennan, Cowan, Rev. Sci. Instrum., 1992, 63, 850'
O 0.01085 0.00610 3.04850 2.28680 1.54630 0.86700 13.27710 5.70110 0.32390 32.90890 0.25080 'International Tables Volume C Table 6.1.1.4 (pp. 500-502)' 'Brennan, Cowan, Rev. Sci. Instrum., 1992, 63, 850'
S 0.12485 0.12449 6.90530 5.20340 1.43790 1.58630 1.46790 22.21510 0.25360 56.17200 0.86690 'International Tables Volume C Table 6.1.1.4 (pp. 500-502)' 'Brennan, Cowan, Rev. Sci. Instrum., 1992, 63, 850'

loop_
_geom_angle_atom_site_label_1
_geom_angle_atom_site_label_2
_geom_angle_atom_site_label_3
_geom_angle
_geom_angle_site_symmetry_1
_geom_angle_site_symmetry_3
_geom_angle_publ_flag
O2 S1 O1 119.51(18) . . ?
C5 S1 O1 108.93(19) . . ?
C5 S1 O2 109.38(19) . . ?
N1 S1 O1 109.93(18) . . ?
N1 S1 O2 102.70(17) . . ?
N1 S1 C5 105.40(18) . . ?
C10 S2 C13 104.76(19) . . ?
C4 C5 S1 120.3(3) . . ?
C6 C5 S1 119.4(3) . . ?
C6 C5 C4 120.3(4) . . ?
C18 C13 S2 123.7(3) . . ?
C14 C13 S2 118.6(4) . . ?
C14 C13 C18 117.7(4) . . ?
N1 C8 C10 117.0(3) . . ?
C9 C8 C10 125.2(4) . . ?
C9 C8 N1 117.7(3) . . ?
C8 C10 S2 118.2(3) . . ?
C11 C10 S2 118.4(3) . . ?
C11 C10 C8 123.2(3) . . ?
C10 C11 O3 121.8(3) . . ?
C12 C11 O3 118.3(4) . . ?
C12 C11 C10 119.9(4) . . ?
C8 N1 S1 129.7(3) . . ?
H1 N1 S1 115.13(12) . . ?
H1 N1 C8 115.1(2) . . ?
C3 C2 C7 118.1(5) . . ?
C1 C2 C7 120.9(5) . . ?
C1 C2 C3 121.0(5) . . ?
H4 C4 C5 120.9(3) . . ?
C3 C4 C5 118.2(4) . . ?
C3 C4 H4 120.9(3) . . ?
H6 C6 C5 119.9(3) . . ?
C7 C6 C5 120.1(4) . . ?
C7 C6 H6 119.9(3) . . ?
C6 C7 C2 120.7(5) . . ?
H7 C7 C2 119.6(3) . . ?
H7 C7 C6 119.6(3) . . ?
H9a C9 C8 109.5 . . ?
H9b C9 C8 109.5 . . ?
H9b C9 H9a 109.5 . . ?
H9c C9 C8 109.5 . . ?
H9c C9 H9a 109.5 . . ?
H9c C9 H9b 109.5 . . ?
H18 C18 C13 120.0(2) . . ?
C17 C18 C13 120.1(5) . . ?
C17 C18 H18 120.0(3) . . ?
H12a C12 C11 109.5 . . ?
H12b C12 C11 109.5 . . ?
H12b C12 H12a 109.5 . . ?
H12c C12 C11 109.5 . . ?
H12c C12 H12a 109.5 . . ?
H12c C12 H12b 109.5 . . ?
C4 C3 C2 122.6(4) . . ?
H3 C3 C2 118.7(3) . . ?
H3 C3 C4 118.7(3) . . ?
H1a C1 C2 109.5 . . ?
H1b C1 C2 109.5 . . ?
H1b C1 H1a 109.5 . . ?
H1c C1 C2 109.5 . . ?
H1c C1 H1a 109.5 . . ?
H1c C1 H1b 109.5 . . ?
C17 C16 H16 119.8(4) . . ?
C15 C16 H16 119.8(3) . . ?
C15 C16 C17 120.5(6) . . ?
C16 C17 C18 120.2(6) . . ?
H17 C17 C18 119.9(3) . . ?
H17 C17 C16 119.9(4) . . ?
C13 C14 Br1 119.2(4) . . ?
C15 C14 Br1 119.0(4) . . ?
C15 C14 C13 121.7(5) . . ?
C14 C15 C16 119.8(5) . . ?
H15 C15 C16 120.1(3) . . ?
H15 C15 C14 120.1(4) . . ?

loop_
_geom_bond_atom_site_label_1
_geom_bond_atom_site_label_2
_geom_bond_distance
_geom_bond_site_symmetry_2
_geom_bond_publ_flag
Br1 C14 1.892(5) . ?
S1 O1 1.423(3) . ?
S1 O2 1.425(3) . ?
S1 C5 1.750(5) . ?
S1 N1 1.650(3) . ?
S2 C13 1.773(4) . ?
S2 C10 1.767(4) . ?
O3 C11 1.228(5) . ?
C5 C4 1.383(6) . ?
C5 C6 1.370(6) . ?
C13 C18 1.394(6) . ?
C13 C14 1.390(6) . ?
C8 C10 1.381(5) . ?
C8 N1 1.376(5) . ?
C8 C9 1.486(5) . ?
C10 C11 1.457(6) . ?
C11 C12 1.502(6) . ?
N1 H1 0.8700 . ?
C2 C7 1.377(7) . ?
C2 C3 1.368(7) . ?
C2 C1 1.502(7) . ?
C4 H4 0.9400 . ?
C4 C3 1.388(7) . ?
C6 H6 0.9400 . ?
C6 C7 1.389(6) . ?
C7 H7 0.9400 . ?
C9 H9a 0.9700 . ?
C9 H9b 0.9700 . ?
C9 H9c 0.9700 . ?
C18 H18 0.9400 . ?
C18 C17 1.378(7) . ?
C12 H12a 0.9700 . ?
C12 H12b 0.9700 . ?
C12 H12c 0.9700 . ?
C3 H3 0.9400 . ?
C1 H1a 0.9700 . ?
C1 H1b 0.9700 . ?
C1 H1c 0.9700 . ?
C16 H16 0.9400 . ?
C16 C17 1.365(9) . ?
C16 C15 1.365(9) . ?
C17 H17 0.9400 . ?
C14 C15 1.355(7) . ?
C15 H15 0.9400 . ?

loop_
_geom_torsion_atom_site_label_1
_geom_torsion_atom_site_label_2
_geom_torsion_atom_site_label_3
_geom_torsion_atom_site_label_4
_geom_torsion
_geom_torsion_site_symmetry_1
_geom_torsion_site_symmetry_2
_geom_torsion_site_symmetry_3
_geom_torsion_site_symmetry_4
_geom_torsion_publ_flag
Br1 C14 C13 S2 -0.8(4) . . . . ?
Br1 C14 C13 C18 178.9(3) . . . . ?
Br1 C14 C15 C16 -178.5(5) . . . . ?
S1 C5 C4 C3 -179.1(4) . . . . ?
S1 C5 C6 C7 179.0(3) . . . . ?
S1 N1 C8 C10 171.4(4) . . . . ?
S1 N1 C8 C9 -10.0(4) . . . . ?
S2 C13 C18 C17 179.3(4) . . . . ?
S2 C13 C14 C15 -179.9(4) . . . . ?
S2 C10 C8 N1 174.3(3) . . . . ?
S2 C10 C8 C9 -4.3(4) . . . . ?
S2 C10 C11 O3 -173.6(3) . . . . ?
S2 C10 C11 C12 7.9(4) . . . . ?
O1 S1 C5 C4 -179.0(3) . . . . ?
O1 S1 C5 C6 2.4(2) . . . . ?
O1 S1 N1 C8 49.4(3) . . . . ?
O3 C11 C10 C8 1.2(5) . . . . ?
O2 S1 C5 C4 48.7(3) . . . . ?
O2 S1 C5 C6 -129.9(3) . . . . ?
O2 S1 N1 C8 177.6(3) . . . . ?
C5 S1 N1 C8 -67.9(3) . . . . ?
C5 C4 C3 C2 1.1(5) . . . . ?
C5 C6 C7 C2 -0.9(5) . . . . ?
C13 S2 C10 C8 99.1(3) . . . . ?
C13 S2 C10 C11 -85.8(3) . . . . ?
C13 C18 C17 C16 0.7(6) . . . . ?
C13 C14 C15 C16 0.6(6) . . . . ?
C8 C10 C11 C12 -177.3(4) . . . . ?
C10 S2 C13 C18 -4.2(3) . . . . ?
C10 S2 C13 C14 175.5(3) . . . . ?
C11 C10 C8 N1 -0.5(5) . . . . ?
C11 C10 C8 C9 -179.1(4) . . . . ?
N1 S1 C5 C4 -61.1(3) . . . . ?
N1 S1 C5 C6 120.3(3) . . . . ?
C4 C5 C6 C7 0.5(5) . . . . ?
C4 C3 C2 C7 -1.5(6) . . . . ?
C4 C3 C2 C1 177.7(5) . . . . ?
C6 C5 C4 C3 -0.6(4) . . . . ?
C6 C7 C2 C3 1.4(5) . . . . ?
C6 C7 C2 C1 -177.8(4) . . . . ?
C18 C13 C14 C15 -0.2(5) . . . . ?
C18 C17 C16 C15 -0.3(7) . . . . ?
C17 C18 C13 C14 -0.4(6) . . . . ?
C17 C16 C15 C14 -0.3(8) . . . . ?
